data_1568598
loop_
_publ_author_name
'Mauro, Daniela'
'Biagioni, Cristian'

_publ_section_title
;
 New Crystal-Structure Data on Bohuslavite,
 Fe3+4(PO4)3(SO4)(OH)(H2O)10&#x00B7;nH2O
;
_journal_issue 2
_journal_name_full Minerals
_journal_page_first 286
_journal_paper_doi 10.3390/min13020286
_journal_volume 13
_journal_year 2023
_chemical_compound_source 'Buca della Vena mine, Italy'
_chemical_formula_sum 'Fe16 O128 P12 S4'
_chemical_formula_weight 3441.48
_chemical_name_mineral bohuslavite
_space_group_crystal_system triclinic
_space_group_IT_number 1
_space_group_name_Hall 'P 1'
_space_group_name_H-M_alt 'P 1'
_audit_creation_method SHELXL-2018/1
_cell_angle_alpha 92.345(6)
_cell_angle_beta 90.153(8)
_cell_angle_gamma 120.34(3)
_cell_formula_units_Z 1
_cell_length_a 13.3722(15)
_cell_length_b 13.3488(18)
_cell_length_c 21.585(3)
_cell_measurement_reflns_used 9463
_cell_measurement_temperature 303(2)
_cell_measurement_theta_max 27.53
_cell_measurement_theta_min 2.525
_cell_volume 3321.3(13)
_computing_cell_refinement 'Apex4 (Bruker AXS Inc., 2022)'
_computing_data_collection 'Apex4 (Bruker AXS Inc., 2022)'
_computing_data_reduction 'Apex4 (Bruker AXS Inc., 2022)'
_computing_structure_refinement 'SHELXL-2018/1 (Sheldrick, 2018)'
_computing_structure_solution 'SHELXT 2018/2 (Sheldrick, 2018)'
_diffrn_ambient_temperature 303(2)
_diffrn_measured_fraction_theta_full 0.997
_diffrn_measured_fraction_theta_max 0.968
_diffrn_measurement_device_type 'Bruker D8 Venture'
_diffrn_radiation_type MoK\a
_diffrn_radiation_wavelength 0.71073
_diffrn_reflns_av_R_equivalents 0.0726
_diffrn_reflns_av_unetI/netI 0.0761
_diffrn_reflns_Laue_measured_fraction_full 0.997
_diffrn_reflns_Laue_measured_fraction_max 0.968
_diffrn_reflns_limit_h_max 17
_diffrn_reflns_limit_h_min -17
_diffrn_reflns_limit_k_max 17
_diffrn_reflns_limit_k_min -17
_diffrn_reflns_limit_l_max 28
_diffrn_reflns_limit_l_min -28
_diffrn_reflns_number 107166
_diffrn_reflns_point_group_measured_fraction_full 0.997
_diffrn_reflns_point_group_measured_fraction_max 0.968
_diffrn_reflns_theta_full 25.242
_diffrn_reflns_theta_max 27.862
_diffrn_reflns_theta_min 1.977
_diffrn_source micro-focus
_exptl_absorpt_coefficient_mu 2.019
_exptl_absorpt_correction_T_max 0.957
_exptl_absorpt_correction_T_min 0.808
_exptl_absorpt_correction_type multi-scan
_exptl_absorpt_process_details
;
 SADABS 2016/2: Krause, L., Herbst-Irmer, R., Sheldrick G.M. & Stalke D.,
 J. Appl. Cryst. 48 (2015) 3-10
;
_exptl_crystal_colour lilac
_exptl_crystal_density_diffrn 1.721
_exptl_crystal_density_meas ?
_exptl_crystal_description 'tabular pseudo-hexagonal'
_exptl_crystal_F_000 1684
_exptl_crystal_size_max 0.060
_exptl_crystal_size_mid 0.040
_exptl_crystal_size_min 0.010
_refine_diff_density_max 4.688
_refine_diff_density_min -2.040
_refine_diff_density_rms 0.382
_refine_ls_abs_structure_details
;
 Refined as an inversion twin.
;
_refine_ls_abs_structure_Flack 0.47(6)
_refine_ls_extinction_coef 0.028(3)
_refine_ls_extinction_expression Fc^*^=kFc[1+0.001xFc^2^\l^3^/sin(2\q)]^-1/4^
_refine_ls_extinction_method 'SHELXL-2018/1 (Sheldrick 2018)'
_refine_ls_goodness_of_fit_ref 1.089
_refine_ls_hydrogen_treatment undef
_refine_ls_matrix_type full
_refine_ls_number_parameters 773
_refine_ls_number_reflns 29739
_refine_ls_number_restraints 67
_refine_ls_restrained_S_all 1.088
_refine_ls_R_factor_all 0.1968
_refine_ls_R_factor_gt 0.1498
_refine_ls_shift/su_max 0.000
_refine_ls_shift/su_mean 0.000
_refine_ls_structure_factor_coef Fsqd
_refine_ls_weighting_details 'w=1/[\s^2^(Fo^2^)+(0.2468P)^2^+55.8200P] where P=(Fo^2^+2Fc^2^)/3'
_refine_ls_weighting_scheme calc
_refine_ls_wR_factor_gt 0.4013
_refine_ls_wR_factor_ref 0.4527
_reflns_Friedel_coverage 1.000
_reflns_Friedel_fraction_full 0.997
_reflns_Friedel_fraction_max 0.968
_reflns_number_gt 19578
_reflns_number_total 29739
_reflns_threshold_expression 'I > 2\s(I)'
_cod_data_source_file minerals-2210187-supplementary.cif
_cod_data_source_block shelx
_cod_depositor_comments
;
The following automatic conversions were performed:

data item '_exptl_crystal_density_meas' value 'not measured' was
changed to '?' -- the value is perceived as not measured.

Automatic conversion script
Id: cif_fix_values 7556 2019-12-06 15:28:31Z antanas 
;
_cod_original_cell_volume 3321.2(11)
_cod_database_code 1568598
_shelx_shelxl_version_number 2018/1
_shelx_space_group_comment
;
The symmetry employed for this shelxl refinement is uniquely defined
by the following loop, which should always be used as a source of
symmetry information in preference to the above space-group names.
They are only intended as comments.
;

loop_
_space_group_symop_operation_xyz
'x, y, z'

loop_
_atom_site_label
_atom_site_type_symbol
_atom_site_fract_x
_atom_site_fract_y
_atom_site_fract_z
_atom_site_U_iso_or_equiv
_atom_site_adp_type
_atom_site_occupancy
_atom_site_site_symmetry_order
_atom_site_calc_flag
_atom_site_refinement_flags_posn
_atom_site_refinement_flags_adp
_atom_site_refinement_flags_occupancy
_atom_site_disorder_assembly
_atom_site_disorder_group
Fe11 Fe -0.8693(3) -1.8828(3) 0.3645(2) 0.0368(10) Uani 1 1 d . . . . .
Fe21 Fe -0.6489(3) -1.6794(2) 0.1860(2) 0.0369(10) Uani 1 1 d . . . . .
Fe31 Fe 0.1193(3) -1.1375(2) 0.1904(2) 0.0376(6) Uani 1 1 d . . . . .
Fe41 Fe -0.3145(3) -1.2271(3) 0.3283(2) 0.0376(6) Uani 1 1 d . . . . .
Fe51 Fe -0.1114(3) -0.9145(3) 0.1867(2) 0.0379(10) Uani 1 1 d . . . . .
Fe61 Fe -0.5418(3) -1.9986(3) 0.3302(2) 0.0374(10) Uani 1 1 d . . . . .
Fe71 Fe -0.7673(3) -1.4598(2) 0.3278(2) 0.0376(6) Uani 1 1 d . . . . .
Fe81 Fe -0.5514(3) -1.2373(3) 0.1518(2) 0.0368(10) Uani 1 1 d . . . . .
P11 P -0.8773(4) -1.7151(4) 0.2559(4) 0.0361(6) Uani 1 1 d D . . . .
P21 P -0.3597(4) -1.0454(4) 0.2556(4) 0.0361(6) Uani 1 1 d D . . . .
P31 P -0.6951(4) -1.8984(4) 0.2646(4) 0.0361(6) Uani 1 1 d D . . . .
P41 P -0.7305(4) -1.2362(4) 0.2574(4) 0.0361(6) Uani 1 1 d D . . . .
P51 P -0.0568(4) -1.0834(4) 0.2655(4) 0.0361(6) Uani 1 1 d D . . . .
P61 P -0.5422(4) -1.4134(4) 0.2496(4) 0.0361(6) Uani 1 1 d D . . . .
S11 S -0.4725(7) -1.0266(7) 0.0548(5) 0.062(2) Uani 1 1 d D . . . .
S21 S -0.6427(7) -1.7314(6) 0.4599(5) 0.063(2) Uani 1 1 d D . . . .
O1 O -0.735(2) -1.545(2) 0.3969(10) 0.056(5) Uiso 1 1 d . . . . .
O2 O -0.7558(16) -1.9122(17) 0.3254(7) 0.039(4) Uiso 1 1 d D . . . .
O3 O -0.0090(18) -1.0174(18) 0.3272(8) 0.045(5) Uiso 1 1 d D . . . .
O4 O -0.990(2) -1.865(2) 0.4184(10) 0.056(5) Uiso 1 1 d . . . . .
O5 O -0.8621(19) -1.7650(18) 0.3147(8) 0.046(5) Uiso 1 1 d D . . . .
O6 O -0.739(2) -1.750(2) 0.4180(11) 0.064(6) Uiso 1 1 d D . . . .
O7 O -0.874(2) -1.995(2) 0.4339(12) 0.064(6) Uiso 1 1 d . . . . .
O8 O -0.8123(16) -1.7262(17) 0.1989(8) 0.040(4) Uiso 1 1 d D . . . .
O9 O -0.6318(17) -1.7708(14) 0.2494(8) 0.039(4) Uiso 1 1 d D . . . .
O10 O -0.5779(18) -1.5418(14) 0.2429(9) 0.040(4) Uiso 1 1 d D . . . .
O11 O -0.719(2) -1.814(2) 0.1209(12) 0.064(6) Uiso 1 1 d . . . . .
O12 O -0.493(2) -1.641(3) 0.1498(12) 0.066(6) Uiso 1 1 d . . . . .
O13 O -0.660(3) -1.589(3) 0.1120(13) 0.073(7) Uiso 1 1 d . . . . .
O14 O 0.0008(19) -1.1536(19) 0.2460(10) 0.047(5) Uiso 1 1 d D . . . .
O15 O -0.8184(16) -1.1979(17) 0.2510(9) 0.042(4) Uiso 1 1 d D . . . .
O16 O -0.1847(13) -1.1710(15) 0.2727(8) 0.035(4) Uiso 1 1 d D . . . .
O17 O -0.7824(18) -1.9698(18) 0.2114(8) 0.047(5) Uiso 1 1 d D . . . .
O18 O 0.004(3) -1.305(3) 0.1558(13) 0.076(8) Uiso 1 1 d . . . . .
O19 O -0.3680(19) -1.1193(17) 0.3102(8) 0.045(5) Uiso 1 1 d D . . . .
O20 O -0.206(3) -1.113(3) 0.3993(13) 0.071(7) Uiso 1 1 d . . . . .
O21 O -0.438(2) -1.279(2) 0.3931(10) 0.051(5) Uiso 1 1 d . . . . .
O22 O 0.229(2) -1.130(2) 0.1240(11) 0.060(6) Uiso 1 1 d . . . . .
O23 O -0.958(2) -2.087(2) 0.1237(11) 0.055(5) Uiso 1 1 d . . . . .
O24 O -0.4150(13) -1.3503(15) 0.2662(8) 0.035(4) Uiso 1 1 d D . . . .
O25 O -0.265(2) -1.343(2) 0.3595(11) 0.064(6) Uiso 1 1 d . . . . .
O26 O -1.0070(14) -1.7779(17) 0.2362(9) 0.041(4) Uiso 1 1 d D . . . .
O27 O -0.2333(14) -0.9583(16) 0.2448(9) 0.038(4) Uiso 1 1 d D . . . .
O28 O -0.215(2) -1.048(2) 0.1264(11) 0.059(6) Uiso 1 1 d . . . . .
O29 O -0.990(3) -1.875(3) 0.1185(13) 0.066(7) Uiso 1 1 d . . . . .
O30 O -0.6461(17) -1.1612(17) 0.3111(8) 0.043(4) Uiso 1 1 d D . . . .
O31 O -0.4208(14) -0.9780(13) 0.2748(7) 0.027(3) Uiso 1 1 d D . . . .
O32 O -0.8370(17) -1.5875(13) 0.2690(8) 0.036(4) Uiso 1 1 d D . . . .
O33 O -0.6087(18) -1.3933(19) 0.3005(9) 0.048(5) Uiso 1 1 d D . . . .
O34 O -0.926(3) -1.503(3) 0.3640(13) 0.074(7) Uiso 1 1 d . . . . .
O35 O -0.696(3) -1.327(3) 0.3959(13) 0.074(8) Uiso 1 1 d . . . . .
O36 O -0.6658(19) -1.223(2) 0.1976(8) 0.047(5) Uiso 1 1 d D . . . .
O37 O -0.4177(18) -1.1224(17) 0.1979(8) 0.044(5) Uiso 1 1 d D . . . .
O38 O -0.682(2) -1.357(2) 0.0910(11) 0.059(6) Uiso 1 1 d . . . . .
O39 O -0.5474(18) -1.1132(18) 0.0983(9) 0.052(5) Uiso 1 1 d D . . . .
O40 O -0.0399(18) -1.0025(16) 0.2146(8) 0.042(4) Uiso 1 1 d D . . . .
O41 O -0.166(2) -0.818(2) 0.1377(11) 0.058(5) Uiso 1 1 d . . . . .
O42 O -0.6027(16) -1.9330(17) 0.2756(9) 0.040(4) Uiso 1 1 d D . . . .
O43 O -0.427(2) -1.828(2) 0.3699(10) 0.054(5) Uiso 1 1 d . . . . .
O44 O -0.484(2) -2.062(2) 0.3989(10) 0.051(5) Uiso 1 1 d . . . . .
O45 O -0.659(3) -2.010(3) 0.3952(14) 0.075(8) Uiso 1 1 d . . . . .
O46 O -0.7960(16) -1.3627(14) 0.2765(8) 0.038(4) Uiso 1 1 d D . . . .
O47 O -0.447(2) -1.253(2) 0.0892(11) 0.062(6) Uiso 1 1 d . . . . .
O48 O -0.569(2) -1.374(2) 0.1893(9) 0.054(5) Uiso 1 1 d D . . . .
O49 O -0.536(3) -0.990(4) 0.0132(15) 0.107(11) Uiso 1 1 d D . . . .
O50 O -0.416(3) -1.076(3) 0.0154(13) 0.079(8) Uiso 1 1 d D . . . .
O51 O -0.381(3) -0.921(2) 0.0904(14) 0.091(9) Uiso 1 1 d D . . . .
O52 O -0.692(2) -1.8380(19) 0.4969(11) 0.066(6) Uiso 1 1 d D . . . .
O53 O -0.548(2) -1.726(3) 0.4220(12) 0.078(8) Uiso 1 1 d D . . . .
O54 O -0.601(3) -1.625(2) 0.4999(13) 0.086(8) Uiso 1 1 d D . . . .
Fe12 Fe -0.8075(7) -0.8887(5) 0.8659(3) 0.0780(18) Uani 1 1 d . . . . .
Fe22 Fe -0.5919(7) -1.6669(5) 0.6894(3) 0.0803(18) Uani 1 1 d . . . . .
Fe32 Fe -0.8213(7) -1.1291(5) 0.6868(3) 0.0813(19) Uani 1 1 d . . . . .
Fe42 Fe -0.2530(6) -1.2148(6) 0.8312(3) 0.0778(17) Uani 1 1 d . . . . .
Fe52 Fe -1.0480(6) -0.9008(5) 0.6890(3) 0.0773(17) Uani 1 1 d . . . . .
Fe62 Fe -0.4915(6) -1.2420(5) 0.6528(3) 0.0765(17) Uani 1 1 d . . . . .
Fe72 Fe -0.7099(6) -1.4494(5) 0.8317(3) 0.0771(17) Uani 1 1 d . . . . .
Fe82 Fe -0.4814(7) -0.9917(6) 0.8274(3) 0.0827(18) Uani 1 1 d . . . . .
P12 P -0.6710(12) -1.2318(9) 0.7526(5) 0.078(3) Uani 1 1 d D . . . .
P22 P -0.3012(12) -1.0421(10) 0.7511(5) 0.081(3) Uani 1 1 d D . . . .
P32 P -0.9996(12) -1.0799(10) 0.7624(5) 0.078(3) Uani 1 1 d D . . . .
P42 P -0.4838(12) -1.4105(10) 0.7617(5) 0.081(3) Uani 1 1 d D . . . .
P52 P -0.6313(11) -0.8935(9) 0.7610(5) 0.073(3) Uani 1 1 d D . . . .
P62 P -0.8201(12) -0.7131(9) 0.7679(5) 0.081(3) Uani 1 1 d D . . . .
S12 S -0.7174(8) -1.3929(8) 0.5550(5) 0.070(2) Uani 1 1 d D . . . .
S22 S -0.8875(9) -1.1026(9) 0.9646(5) 0.072(3) Uani 1 1 d D . . . .
O55 O -0.755(2) -1.188(3) 0.7467(13) 0.069(7) Uiso 1 1 d D . . . .
O56 O -0.702(3) -0.914(3) 0.8191(13) 0.095(10) Uiso 1 1 d D . . . .
O57 O -0.567(3) -0.766(2) 0.7439(15) 0.086(9) Uiso 1 1 d D . . . .
O58 O -0.953(3) -1.001(3) 0.8212(12) 0.092(9) Uiso 1 1 d D . . . .
O59 O -0.809(2) -1.006(2) 0.9253(12) 0.077(7) Uiso 1 1 d D . . . .
O60 O -0.916(3) -0.881(3) 0.9349(14) 0.083(8) Uiso 1 1 d . . . . .
O61 O -0.666(3) -0.772(3) 0.9256(14) 0.081(8) Uiso 1 1 d . . . . .
O62 O -0.523(3) -1.537(2) 0.7469(15) 0.082(8) Uiso 1 1 d D . . . .
O63 O -0.436(4) -1.600(4) 0.649(2) 0.135(16) Uiso 1 1 d . . . . .
O64 O -0.756(3) -0.727(3) 0.7124(13) 0.092(9) Uiso 1 1 d D . . . .
O65 O -0.589(4) -1.566(4) 0.6238(17) 0.113(12) Uiso 1 1 d . . . . .
O66 O -0.660(3) -0.803(3) 0.6255(15) 0.085(9) Uiso 1 1 d . . . . .
O67 O -0.931(4) -1.140(4) 0.744(2) 0.137(15) Uiso 1 1 d D . . . .
O68 O -0.716(2) -0.966(3) 0.7086(12) 0.080(8) Uiso 1 1 d D . . . .
O69 O -0.883(3) -1.068(3) 0.6212(17) 0.098(10) Uiso 1 1 d . . . . .
O70 O -0.912(4) -1.282(4) 0.6378(17) 0.109(11) Uiso 1 1 d . . . . .
O71 O -0.702(3) -1.116(3) 0.6197(17) 0.096(10) Uiso 1 1 d . . . . .
O72 O -0.354(2) -1.351(3) 0.7839(16) 0.093(9) Uiso 1 1 d D . . . .
O73 O -0.787(3) -0.587(2) 0.7769(14) 0.079(8) Uiso 1 1 d D . . . .
O74 O -0.196(4) -1.309(4) 0.877(2) 0.121(13) Uiso 1 1 d . . . . .
O75 O -0.325(3) -1.129(3) 0.8022(13) 0.085(8) Uiso 1 1 d D . . . .
O76 O -1.134(3) -1.071(3) 0.8900(16) 0.094(10) Uiso 1 1 d . . . . .
O77 O -0.376(3) -1.256(3) 0.9014(15) 0.081(8) Uiso 1 1 d . . . . .
O78 O -0.170(2) -0.969(3) 0.7443(14) 0.084(8) Uiso 1 1 d D . . . .
O79 O -0.946(2) -0.786(3) 0.7464(16) 0.096(10) Uiso 1 1 d D . . . .
O80 O -1.162(3) -1.010(3) 0.6214(14) 0.080(8) Uiso 1 1 d . . . . .
O81 O -0.997(3) -1.011(3) 0.7069(13) 0.093(9) Uiso 1 1 d D . . . .
O82 O -0.918(3) -0.837(3) 0.6205(15) 0.086(9) Uiso 1 1 d . . . . .
O83 O -1.076(3) -0.773(3) 0.6508(15) 0.089(9) Uiso 1 1 d . . . . .
O84 O -0.364(3) -1.115(3) 0.6918(11) 0.078(8) Uiso 1 1 d D . . . .
O85 O -0.512(3) -1.358(3) 0.7075(13) 0.091(9) Uiso 1 1 d D . . . .
O86 O -0.589(3) -1.199(4) 0.6978(16) 0.124(14) Uiso 1 1 d D . . . .
O87 O -0.390(3) -1.276(3) 0.5968(15) 0.087(9) Uiso 1 1 d . . . . .
O88 O -0.482(3) -1.142(3) 0.5837(16) 0.092(9) Uiso 1 1 d . . . . .
O89 O -0.618(2) -1.371(2) 0.5950(11) 0.067(6) Uiso 1 1 d D . . . .
O90 O -0.556(3) -1.400(3) 0.8117(13) 0.092(9) Uiso 1 1 d D . . . .
O91 O -1.126(2) -1.167(2) 0.7758(14) 0.076(7) Uiso 1 1 d D . . . .
O92 O -0.731(3) -1.355(2) 0.7745(14) 0.080(8) Uiso 1 1 d D . . . .
O93 O -0.719(3) -1.551(3) 0.9008(15) 0.088(9) Uiso 1 1 d . . . . .
O94 O -0.632(3) -1.303(3) 0.8938(14) 0.080(8) Uiso 1 1 d . . . . .
O95 O -0.885(3) -1.493(3) 0.8627(16) 0.094(10) Uiso 1 1 d . . . . .
O96 O -0.544(2) -0.931(2) 0.7745(12) 0.065(6) Uiso 1 1 d D . . . .
O97 O -0.594(3) -1.150(3) 0.8065(13) 0.086(9) Uiso 1 1 d D . . . .
O98 O -0.356(3) -0.972(3) 0.7737(14) 0.079(8) Uiso 1 1 d D . . . .
O99 O -0.415(4) -1.044(4) 0.8925(18) 0.104(11) Uiso 1 1 d . . . . .
O100 O -0.387(4) -0.827(4) 0.8685(19) 0.112(12) Uiso 1 1 d . . . . .
O101 O -0.603(3) -1.019(3) 0.8950(15) 0.086(9) Uiso 1 1 d . . . . .
O102 O -0.796(3) -0.760(3) 0.8269(12) 0.081(8) Uiso 1 1 d D . . . .
O103 O -0.743(3) -1.495(2) 0.5147(12) 0.078(7) Uiso 1 1 d D . . . .
O104 O -0.686(3) -1.301(3) 0.5113(14) 0.094(9) Uiso 1 1 d D . . . .
O105 O -0.825(2) -1.412(3) 0.5853(15) 0.094(9) Uiso 1 1 d D . . . .
O106 O -0.812(2) -1.127(3) 1.0020(12) 0.079(8) Uiso 1 1 d D . . . .
O107 O -0.966(3) -1.205(3) 0.9251(15) 0.096(10) Uiso 1 1 d D . . . .
O108 O -0.946(3) -1.057(4) 1.0049(16) 0.103(11) Uiso 1 1 d D . . . .
OW1 O -0.588(3) -0.826(3) 0.0283(15) 0.090(9) Uiso 1 1 d . . . . .
OW2 O -0.781(3) -1.314(3) -0.0069(16) 0.094(10) Uiso 1 1 d . . . . .
OW3 O -1.177(4) -0.961(4) 0.9853(19) 0.127(13) Uiso 1 1 d . . . . .
OW4 O -0.921(4) -0.719(4) 0.5294(17) 0.102(11) Uiso 1 1 d . . . . .
OW5 O 0.0689(19) -0.6386(19) 0.0233(9) 0.053(5) Uiso 1 1 d . . . . .
OW6 O -0.936(5) -1.483(5) 0.164(2) 0.160(18) Uiso 1 1 d . . . . .
OW7 O -0.319(8) -0.752(8) 0.981(4) 0.25(4) Uiso 1 1 d . . . . .
OW8 O -0.891(7) -1.299(7) 0.839(3) 0.20(3) Uiso 1 1 d . . . . .
OW9 O -0.781(3) -2.172(3) 0.4792(16) 0.107(10) Uiso 1 1 d . . . . .
OW10 O -1.009(5) -1.338(5) 0.334(2) 0.152(17) Uiso 1 1 d . . . . .
OW12 O -1.142(7) -1.395(7) 0.764(3) 0.22(3) Uiso 1 1 d . . . . .
OW13 O -0.252(4) -1.381(4) 0.1904(17) 0.115(11) Uiso 1 1 d . . . . .
OW14 O -0.114(3) -0.774(3) 0.3632(16) 0.107(10) Uiso 1 1 d . . . . .
OW15 O -0.421(3) -0.800(3) 0.1883(14) 0.090(9) Uiso 1 1 d . . . . .
OW16 O -0.432(3) -1.402(3) 0.4914(15) 0.087(9) Uiso 1 1 d . . . . .
OW17 O -0.433(2) -1.575(2) 0.3314(11) 0.069(6) Uiso 1 1 d . . . . .
OW18 O -0.346(7) -1.584(7) 0.538(3) 0.23(3) Uiso 1 1 d . . . . .
OW1A O -1.0897(18) -2.2838(18) 0.5006(9) 0.029(4) Uiso 0.72(3) 1 d . . P . .
OW1B O -1.202(5) -2.355(5) 0.478(2) 0.029(4) Uiso 0.28(3) 1 d . . P . .
OW3A O -1.258(2) -0.881(2) 0.5066(11) 0.050(6) Uiso 0.80(4) 1 d . . P . .
OW3B O -1.162(9) -0.793(9) 0.538(5) 0.050(6) Uiso 0.20(4) 1 d . . P . .
OW2A O -0.399(3) -1.474(3) 0.0089(14) 0.048(6) Uiso 0.61(3) 1 d . . P . .
OW2B O -0.424(4) -1.582(4) 0.036(2) 0.048(6) Uiso 0.39(3) 1 d . . P . .

loop_
_atom_site_aniso_label
_atom_site_aniso_U_11
_atom_site_aniso_U_22
_atom_site_aniso_U_33
_atom_site_aniso_U_23
_atom_site_aniso_U_13
_atom_site_aniso_U_12
Fe11 0.0067(13) 0.0068(12) 0.096(3) 0.0065(15) 0.0030(15) 0.0029(10)
Fe21 0.0081(13) 0.0064(12) 0.095(3) 0.0096(14) 0.0052(14) 0.0022(10)
Fe31 0.0060(8) 0.0080(7) 0.0993(19) 0.0081(9) 0.0035(9) 0.0034(7)
Fe41 0.0060(8) 0.0080(7) 0.0993(19) 0.0081(9) 0.0035(9) 0.0034(7)
Fe51 0.0035(12) 0.0120(13) 0.091(3) 0.0108(15) 0.0020(14) -0.0019(11)
Fe61 0.0127(13) 0.0082(12) 0.094(3) 0.0029(15) 0.0020(15) 0.0071(11)
Fe71 0.0060(8) 0.0080(7) 0.0993(19) 0.0081(9) 0.0035(9) 0.0034(7)
Fe81 0.0133(15) 0.0094(13) 0.087(3) 0.0072(15) 0.0028(16) 0.0046(12)
P11 0.0030(6) 0.0064(7) 0.0975(19) 0.0073(8) 0.0036(8) 0.0011(5)
P21 0.0030(6) 0.0064(7) 0.0975(19) 0.0073(8) 0.0036(8) 0.0011(5)
P31 0.0030(6) 0.0064(7) 0.0975(19) 0.0073(8) 0.0036(8) 0.0011(5)
P41 0.0030(6) 0.0064(7) 0.0975(19) 0.0073(8) 0.0036(8) 0.0011(5)
P51 0.0030(6) 0.0064(7) 0.0975(19) 0.0073(8) 0.0036(8) 0.0011(5)
P61 0.0030(6) 0.0064(7) 0.0975(19) 0.0073(8) 0.0036(8) 0.0011(5)
S11 0.042(4) 0.043(4) 0.100(7) 0.012(4) 0.004(4) 0.019(3)
S21 0.041(4) 0.031(3) 0.114(7) 0.004(4) -0.007(4) 0.014(3)
Fe12 0.114(5) 0.068(3) 0.061(3) 0.008(3) 0.008(3) 0.053(4)
Fe22 0.118(5) 0.061(3) 0.058(3) 0.008(2) 0.012(3) 0.042(3)
Fe32 0.117(5) 0.065(3) 0.061(3) 0.003(3) 0.002(3) 0.046(4)
Fe42 0.109(5) 0.071(4) 0.062(3) 0.005(3) 0.007(3) 0.053(4)
Fe52 0.102(5) 0.064(3) 0.059(3) 0.007(2) 0.004(3) 0.037(3)
Fe62 0.104(5) 0.060(3) 0.058(3) 0.005(2) 0.004(3) 0.036(3)
Fe72 0.097(5) 0.065(3) 0.068(3) 0.007(3) 0.008(3) 0.039(3)
Fe82 0.127(6) 0.075(4) 0.055(3) 0.000(2) 0.002(3) 0.058(4)
P12 0.120(9) 0.061(5) 0.060(5) 0.009(4) 0.006(5) 0.051(6)
P22 0.125(10) 0.064(6) 0.058(5) 0.003(4) 0.000(5) 0.050(6)
P32 0.107(9) 0.064(6) 0.062(5) 0.004(4) 0.000(5) 0.042(6)
P42 0.125(10) 0.067(6) 0.065(5) 0.010(4) 0.011(6) 0.058(7)
P52 0.097(8) 0.053(5) 0.066(5) 0.005(4) 0.007(5) 0.035(5)
P62 0.121(9) 0.057(5) 0.059(5) 0.010(4) 0.003(5) 0.041(6)
S12 0.058(5) 0.049(4) 0.101(7) 0.000(5) -0.003(5) 0.026(4)
S22 0.069(6) 0.062(5) 0.090(7) 0.016(5) 0.007(5) 0.037(5)

loop_
_atom_type_symbol
_atom_type_description
_atom_type_scat_dispersion_real
_atom_type_scat_dispersion_imag
_atom_type_scat_source
Fe Fe 0.3463 0.8444 'International Tables Vol C Tables 4.2.6.8 and 6.1.1.4'
O O 0.0106 0.0060 'International Tables Vol C Tables 4.2.6.8 and 6.1.1.4'
P P 0.1023 0.0942 'International Tables Vol C Tables 4.2.6.8 and 6.1.1.4'
S S 0.1246 0.1234 'International Tables Vol C Tables 4.2.6.8 and 6.1.1.4'
Al Al 0.0645 0.0514 'International Tables Vol C Tables 4.2.6.8 and 6.1.1.4'

loop_
_geom_angle_atom_site_label_1
_geom_angle_atom_site_label_2
_geom_angle_atom_site_label_3
_geom_angle
_geom_angle_site_symmetry_1
_geom_angle_site_symmetry_3
_geom_angle_publ_flag
O5 Fe11 O2 101.1(8) . . ?
O5 Fe11 O3 99.3(9) . 1_445 ?
O2 Fe11 O3 97.8(8) . 1_445 ?
O5 Fe11 O6 86.3(9) . . ?
O2 Fe11 O6 89.3(9) . . ?
O3 Fe11 O6 169.9(10) 1_445 . ?
O5 Fe11 O4 87.5(9) . . ?
O2 Fe11 O4 171.1(9) . . ?
O3 Fe11 O4 83.1(9) 1_445 . ?
O6 Fe11 O4 88.8(10) . . ?
O5 Fe11 O7 170.0(9) . . ?
O2 Fe11 O7 85.4(9) . . ?
O3 Fe11 O7 87.3(9) 1_445 . ?
O6 Fe11 O7 86.1(10) . . ?
O4 Fe11 O7 85.8(10) . . ?
O9 Fe21 O10 90.2(8) . . ?
O9 Fe21 O8 98.6(8) . . ?
O10 Fe21 O8 98.0(8) . . ?
O9 Fe21 O11 94.1(9) . . ?
O10 Fe21 O11 175.3(10) . . ?
O8 Fe21 O11 83.3(10) . . ?
O9 Fe21 O12 91.0(10) . . ?
O10 Fe21 O12 92.7(10) . . ?
O8 Fe21 O12 165.6(9) . . ?
O11 Fe21 O12 85.3(11) . . ?
O9 Fe21 O13 174.3(10) . . ?
O10 Fe21 O13 93.6(10) . . ?
O8 Fe21 O13 85.0(10) . . ?
O11 Fe21 O13 81.9(11) . . ?
O12 Fe21 O13 84.6(11) . . ?
O14 Fe31 O15 91.2(8) . 1_655 ?
O14 Fe31 O17 92.9(9) . 1_665 ?
O15 Fe31 O17 99.4(8) 1_655 1_665 ?
O14 Fe31 O22 173.2(10) . . ?
O15 Fe31 O22 93.5(9) 1_655 . ?
O17 Fe31 O22 91.1(10) 1_665 . ?
O14 Fe31 O18 87.5(11) . . ?
O15 Fe31 O18 90.6(11) 1_655 . ?
O17 Fe31 O18 169.9(11) 1_665 . ?
O22 Fe31 O18 87.5(11) . . ?
O14 Fe31 O23 88.1(9) . 1_665 ?
O15 Fe31 O23 175.3(9) 1_655 1_665 ?
O17 Fe31 O23 85.2(9) 1_665 1_665 ?
O22 Fe31 O23 86.9(10) . 1_665 ?
O18 Fe31 O23 84.7(11) . 1_665 ?
O16 Fe41 O19 99.1(8) . . ?
O16 Fe41 O24 90.6(7) . . ?
O19 Fe41 O24 96.7(8) . . ?
O16 Fe41 O21 174.5(8) . . ?
O19 Fe41 O21 82.9(9) . . ?
O24 Fe41 O21 94.2(8) . . ?
O16 Fe41 O20 90.6(9) . . ?
O19 Fe41 O20 90.0(10) . . ?
O24 Fe41 O20 172.9(10) . . ?
O21 Fe41 O20 84.2(10) . . ?
O16 Fe41 O25 87.5(9) . . ?
O19 Fe41 O25 172.4(9) . . ?
O24 Fe41 O25 87.0(9) . . ?
O21 Fe41 O25 90.2(10) . . ?
O20 Fe41 O25 86.1(11) . . ?
O26 Fe51 O27 92.5(8) 1_665 . ?
O26 Fe51 O40 93.3(8) 1_665 . ?
O27 Fe51 O40 101.1(8) . . ?
O26 Fe51 O28 173.7(9) 1_665 . ?
O27 Fe51 O28 92.1(9) . . ?
O40 Fe51 O28 90.0(9) . . ?
O26 Fe51 O29 91.9(10) 1_665 1_665 ?
O27 Fe51 O29 175.3(10) . 1_665 ?
O40 Fe51 O29 80.5(10) . 1_665 ?
O28 Fe51 O29 83.4(10) . 1_665 ?
O26 Fe51 O41 90.1(9) 1_665 . ?
O27 Fe51 O41 91.9(9) . . ?
O40 Fe51 O41 166.3(9) . . ?
O28 Fe51 O41 85.5(10) . . ?
O29 Fe51 O41 86.2(11) 1_665 . ?
O42 Fe61 O30 100.3(8) . 1_545 ?
O42 Fe61 O31 93.3(7) . 1_545 ?
O30 Fe61 O31 97.7(8) 1_545 1_545 ?
O42 Fe61 O45 89.3(11) . . ?
O30 Fe61 O45 86.4(11) 1_545 . ?
O31 Fe61 O45 174.6(10) 1_545 . ?
O42 Fe61 O44 172.5(9) . . ?
O30 Fe61 O44 82.5(9) 1_545 . ?
O31 Fe61 O44 93.2(8) 1_545 . ?
O45 Fe61 O44 83.8(11) . . ?
O42 Fe61 O43 88.9(9) . . ?
O30 Fe61 O43 168.6(9) 1_545 . ?
O31 Fe61 O43 88.4(8) 1_545 . ?
O45 Fe61 O43 86.9(11) . . ?
O44 Fe61 O43 87.6(9) . . ?
O32 Fe71 O46 92.8(8) . . ?
O32 Fe71 O33 97.6(8) . . ?
O46 Fe71 O33 92.3(9) . . ?
O32 Fe71 O35 176.7(11) . . ?
O46 Fe71 O35 89.5(10) . . ?
O33 Fe71 O35 84.6(10) . . ?
O32 Fe71 O34 91.6(10) . . ?
O46 Fe71 O34 84.0(10) . . ?
O33 Fe71 O34 170.3(10) . . ?
O35 Fe71 O34 86.3(12) . . ?
O32 Fe71 O1 96.9(8) . . ?
O46 Fe71 O1 169.5(9) . . ?
O33 Fe71 O1 90.4(9) . . ?
O35 Fe71 O1 80.6(11) . . ?
O34 Fe71 O1 91.7(10) . . ?
O37 Fe81 O36 98.0(9) . . ?
O37 Fe81 O48 98.8(9) . . ?
O36 Fe81 O48 98.0(10) . . ?
O37 Fe81 O47 89.6(9) . . ?
O36 Fe81 O47 169.4(10) . . ?
O48 Fe81 O47 88.0(10) . . ?
O37 Fe81 O39 90.6(9) . . ?
O36 Fe81 O39 85.4(9) . . ?
O48 Fe81 O39 169.4(9) . . ?
O47 Fe81 O39 87.2(10) . . ?
O37 Fe81 O38 172.1(9) . . ?
O36 Fe81 O38 88.9(10) . . ?
O48 Fe81 O38 83.9(10) . . ?
O47 Fe81 O38 83.0(10) . . ?
O39 Fe81 O38 86.1(10) . . ?
O5 P11 O32 108.9(11) . . ?
O5 P11 O26 109.8(12) . . ?
O32 P11 O26 107.9(11) . . ?
O5 P11 O8 115.3(11) . . ?
O32 P11 O8 108.5(11) . . ?
O26 P11 O8 106.2(11) . . ?
O37 P21 O27 111.1(12) . . ?
O37 P21 O31 110.6(11) . . ?
O27 P21 O31 108.3(10) . . ?
O37 P21 O19 110.4(12) . . ?
O27 P21 O19 109.4(12) . . ?
O31 P21 O19 106.9(11) . . ?
O2 P31 O9 109.1(11) . . ?
O2 P31 O17 111.2(12) . . ?
O9 P31 O17 108.8(12) . . ?
O2 P31 O42 106.4(12) . . ?
O9 P31 O42 107.5(11) . . ?
O17 P31 O42 113.8(12) . . ?
O15 P41 O36 111.4(13) . . ?
O15 P41 O46 107.2(11) . . ?
O36 P41 O46 112.0(12) . . ?
O15 P41 O30 107.1(12) . . ?
O36 P41 O30 110.9(12) . . ?
O46 P41 O30 108.0(12) . . ?
O40 P51 O3 111.5(12) . . ?
O40 P51 O16 110.9(11) . . ?
O3 P51 O16 108.1(12) . . ?
O40 P51 O14 107.9(12) . . ?
O3 P51 O14 112.0(12) . . ?
O16 P51 O14 106.4(12) . . ?
O24 P61 O33 110.4(12) . . ?
O24 P61 O48 112.7(12) . . ?
O33 P61 O48 107.7(13) . . ?
O24 P61 O10 105.1(11) . . ?
O33 P61 O10 110.8(12) . . ?
O48 P61 O10 110.2(13) . . ?
O39 S11 O50 108.8(17) . . ?
O39 S11 O49 113.4(19) . . ?
O50 S11 O49 108(2) . . ?
O39 S11 O51 109.3(17) . . ?
O50 S11 O51 109.3(19) . . ?
O49 S11 O51 108(2) . . ?
O54 S21 O53 110.8(18) . . ?
O54 S21 O6 111.4(18) . . ?
O53 S21 O6 108.7(17) . . ?
O54 S21 O52 111.8(17) . . ?
O53 S21 O52 109.1(17) . . ?
O6 S21 O52 104.8(16) . . ?
P31 O2 Fe11 141.0(12) . . ?
P51 O3 Fe11 140.9(14) . 1_665 ?
P11 O5 Fe11 155.8(14) . . ?
S21 O6 Fe11 138.5(18) . . ?
P11 O8 Fe21 132.7(11) . . ?
P31 O9 Fe21 135.5(12) . . ?
P61 O10 Fe21 143.8(13) . . ?
P51 O14 Fe31 137.1(14) . . ?
P41 O15 Fe31 141.1(12) . 1_455 ?
P51 O16 Fe41 145.1(12) . . ?
P31 O17 Fe31 134.0(13) . 1_445 ?
P21 O19 Fe41 136.0(13) . . ?
P61 O24 Fe41 134.8(11) . . ?
P11 O26 Fe51 136.3(13) . 1_445 ?
P21 O27 Fe51 143.7(13) . . ?
P41 O30 Fe61 136.7(13) . 1_565 ?
P21 O31 Fe61 136.8(10) . 1_565 ?
P11 O32 Fe71 146.0(12) . . ?
P61 O33 Fe71 139.1(13) . . ?
P41 O36 Fe81 149.9(15) . . ?
P21 O37 Fe81 151.9(14) . . ?
S11 O39 Fe81 140.6(15) . . ?
P51 O40 Fe51 137.4(13) . . ?
P31 O42 Fe61 146.7(13) . . ?
P41 O46 Fe71 137.4(12) . . ?
P61 O48 Fe81 141.2(15) . . ?
O102 Fe12 O56 100.7(15) . . ?
O102 Fe12 O58 93.6(14) . . ?
O56 Fe12 O58 99.4(15) . . ?
O102 Fe12 O59 167.6(13) . . ?
O56 Fe12 O59 86.0(14) . . ?
O58 Fe12 O59 95.5(13) . . ?
O102 Fe12 O60 92.3(14) . . ?
O56 Fe12 O60 165.9(14) . . ?
O58 Fe12 O60 85.3(13) . . ?
O59 Fe12 O60 80.3(12) . . ?
O102 Fe12 O61 88.7(13) . . ?
O56 Fe12 O61 88.2(15) . . ?
O58 Fe12 O61 171.5(13) . . ?
O59 Fe12 O61 81.0(12) . . ?
O60 Fe12 O61 86.4(12) . . ?
O62 Fe22 O57 93.4(13) . 1_545 ?
O62 Fe22 O65 90.3(15) . . ?
O57 Fe22 O65 167.6(16) 1_545 . ?
O62 Fe22 O64 97.5(14) . 1_545 ?
O57 Fe22 O64 94.9(14) 1_545 1_545 ?
O65 Fe22 O64 96.3(16) . 1_545 ?
O62 Fe22 O63 87.6(17) . . ?
O57 Fe22 O63 95.6(17) 1_545 . ?
O65 Fe22 O63 72.7(19) . . ?
O64 Fe22 O63 168.0(17) 1_545 . ?
O62 Fe22 O66 177.6(15) . 1_545 ?
O57 Fe22 O66 87.1(13) 1_545 1_545 ?
O65 Fe22 O66 88.7(15) . 1_545 ?
O64 Fe22 O66 84.8(13) 1_545 1_545 ?
O63 Fe22 O66 90.0(17) . 1_545 ?
O67 Fe32 O68 92.9(18) . . ?
O67 Fe32 O55 91.0(15) . . ?
O68 Fe32 O55 95.7(13) . . ?
O67 Fe32 O70 101.4(19) . . ?
O68 Fe32 O70 162.2(15) . . ?
O55 Fe32 O70 94.6(14) . . ?
O67 Fe32 O69 92.2(18) . . ?
O68 Fe32 O69 84.3(14) . . ?
O55 Fe32 O69 176.7(14) . . ?
O70 Fe32 O69 84.5(16) . . ?
O67 Fe32 O71 177.4(18) . . ?
O68 Fe32 O71 87.5(14) . . ?
O55 Fe32 O71 91.5(13) . . ?
O70 Fe32 O71 77.8(16) . . ?
O69 Fe32 O71 85.3(15) . . ?
O72 Fe42 O91 94.8(13) . 1_655 ?
O72 Fe42 O75 93.7(15) . . ?
O91 Fe42 O75 101.7(13) 1_655 . ?
O72 Fe42 O74 88.3(17) . . ?
O91 Fe42 O74 88.9(16) 1_655 . ?
O75 Fe42 O74 169.0(16) . . ?
O72 Fe42 O77 91.7(14) . . ?
O91 Fe42 O77 172.5(13) 1_655 . ?
O75 Fe42 O77 81.6(13) . . ?
O74 Fe42 O77 87.6(16) . . ?
O72 Fe42 O76 174.5(15) . 1_655 ?
O91 Fe42 O76 85.7(13) 1_655 1_655 ?
O75 Fe42 O76 91.5(14) . 1_655 ?
O74 Fe42 O76 86.2(16) . 1_655 ?
O77 Fe42 O76 87.5(13) . 1_655 ?
O79 Fe52 O78 94.7(14) . 1_455 ?
O79 Fe52 O81 95.0(16) . . ?
O78 Fe52 O81 91.9(14) 1_455 . ?
O79 Fe52 O80 172.8(15) . . ?
O78 Fe52 O80 87.1(13) 1_455 . ?
O81 Fe52 O80 91.9(14) . . ?
O79 Fe52 O83 87.6(15) . . ?
O78 Fe52 O83 101.7(14) 1_455 . ?
O81 Fe52 O83 165.9(14) . . ?
O80 Fe52 O83 85.2(13) . . ?
O79 Fe52 O82 90.5(14) . . ?
O78 Fe52 O82 174.7(13) 1_455 . ?
O81 Fe52 O82 86.5(14) . . ?
O80 Fe52 O82 87.9(13) . . ?
O83 Fe52 O82 79.6(13) . . ?
O84 Fe62 O85 99.3(14) . . ?
O84 Fe62 O86 88.0(17) . . ?
O85 Fe62 O86 94.8(16) . . ?
O84 Fe62 O88 89.4(14) . . ?
O85 Fe62 O88 170.1(15) . . ?
O86 Fe62 O88 90.3(16) . . ?
O84 Fe62 O87 92.5(14) . . ?
O85 Fe62 O87 92.2(15) . . ?
O86 Fe62 O87 172.9(16) . . ?
O88 Fe62 O87 82.6(14) . . ?
O84 Fe62 O89 169.7(12) . . ?
O85 Fe62 O89 88.5(13) . . ?
O86 Fe62 O89 98.0(16) . . ?
O88 Fe62 O89 82.3(13) . . ?
O87 Fe62 O89 80.5(12) . . ?
O90 Fe72 O92 96.0(14) . . ?
O90 Fe72 O73 98.7(14) . 1_545 ?
O92 Fe72 O73 93.4(12) . 1_545 ?
O90 Fe72 O93 96.2(15) . . ?
O92 Fe72 O93 167.1(14) . . ?
O73 Fe72 O93 88.8(13) 1_545 . ?
O90 Fe72 O94 83.4(14) . . ?
O92 Fe72 O94 87.4(13) . . ?
O73 Fe72 O94 177.6(13) 1_545 . ?
O93 Fe72 O94 90.0(13) . . ?
O90 Fe72 O95 174.1(14) . . ?
O92 Fe72 O95 84.1(14) . . ?
O73 Fe72 O95 87.1(14) 1_545 . ?
O93 Fe72 O95 83.4(14) . . ?
O94 Fe72 O95 90.8(13) . . ?
O96 Fe82 O97 95.1(13) . . ?
O96 Fe82 O98 96.2(12) . . ?
O97 Fe82 O98 100.0(14) . . ?
O96 Fe82 O99 172.9(14) . . ?
O97 Fe82 O99 89.3(16) . . ?
O98 Fe82 O99 88.4(15) . . ?
O96 Fe82 O100 87.0(15) . . ?
O97 Fe82 O100 165.5(16) . . ?
O98 Fe82 O100 94.0(15) . . ?
O99 Fe82 O100 87.4(17) . . ?
O96 Fe82 O101 92.3(12) . . ?
O97 Fe82 O101 80.4(14) . . ?
O98 Fe82 O101 171.4(13) . . ?
O99 Fe82 O101 83.0(15) . . ?
O100 Fe82 O101 85.2(15) . . ?
O92 P12 O55 111.1(19) . . ?
O92 P12 O97 107.7(18) . . ?
O55 P12 O97 99.6(18) . . ?
O92 P12 O86 120(2) . . ?
O55 P12 O86 112(2) . . ?
O97 P12 O86 104(2) . . ?
O98 P22 O78 113.8(19) . . ?
O98 P22 O84 110.0(19) . . ?
O78 P22 O84 113.0(18) . . ?
O98 P22 O75 105.0(19) . . ?
O78 P22 O75 107.6(19) . . ?
O84 P22 O75 106.8(18) . . ?
O91 P32 O58 104.6(19) . . ?
O91 P32 O81 109(2) . . ?
O58 P32 O81 111(2) . . ?
O91 P32 O67 112(2) . . ?
O58 P32 O67 114(2) . . ?
O81 P32 O67 106(2) . . ?
O90 P42 O62 110(2) . . ?
O90 P42 O85 102(2) . . ?
O62 P42 O85 111(2) . . ?
O90 P42 O72 111(2) . . ?
O62 P42 O72 107(2) . . ?
O85 P42 O72 117(2) . . ?
O96 P52 O68 112.8(17) . . ?
O96 P52 O56 106.4(19) . . ?
O68 P52 O56 106(2) . . ?
O96 P52 O57 109.8(18) . . ?
O68 P52 O57 108.7(19) . . ?
O56 P52 O57 113(2) . . ?
O73 P62 O79 110(2) . . ?
O73 P62 O64 109.4(19) . . ?
O79 P62 O64 102(2) . . ?
O73 P62 O102 111.9(18) . . ?
O79 P62 O102 111(2) . . ?
O64 P62 O102 111(2) . . ?
O104 S12 O103 103.6(19) . . ?
O104 S12 O89 111.9(19) . . ?
O103 S12 O89 105.2(17) . . ?
O104 S12 O105 107(2) . . ?
O103 S12 O105 110.1(19) . . ?
O89 S12 O105 118.4(18) . . ?
O106 S22 O107 110(2) . . ?
O106 S22 O108 110(2) . . ?
O107 S22 O108 115(2) . . ?
O106 S22 O59 105.5(19) . . ?
O107 S22 O59 109.7(19) . . ?
O108 S22 O59 106(2) . . ?
P12 O55 Fe32 142.4(18) . . ?
P52 O56 Fe12 149(3) . . ?
P52 O57 Fe22 138(2) . 1_565 ?
P32 O58 Fe12 142(2) . . ?
S22 O59 Fe12 142(2) . . ?
P42 O62 Fe22 149(2) . . ?
P62 O64 Fe22 137(2) . 1_565 ?
P32 O67 Fe32 141(3) . . ?
P52 O68 Fe32 138(2) . . ?
P42 O72 Fe42 135(2) . . ?
P62 O73 Fe72 145(2) . 1_565 ?
P22 O75 Fe42 136(2) . . ?
P22 O78 Fe52 146(2) . 1_655 ?
P62 O79 Fe52 145(2) . . ?
P32 O81 Fe52 136(2) . . ?
P22 O84 Fe62 150(2) . . ?
P42 O85 Fe62 157(2) . . ?
P12 O86 Fe62 143(3) . . ?
S12 O89 Fe62 140.2(18) . . ?
P42 O90 Fe72 142(2) . . ?
P32 O91 Fe42 148(2) . 1_455 ?
P12 O92 Fe72 141(2) . . ?
P52 O96 Fe82 150.4(18) . . ?
P12 O97 Fe82 142(2) . . ?
P22 O98 Fe82 138(2) . . ?
P62 O102 Fe12 147(2) . . ?

loop_
_geom_bond_atom_site_label_1
_geom_bond_atom_site_label_2
_geom_bond_distance
_geom_bond_site_symmetry_2
_geom_bond_publ_flag
Fe11 O5 1.904(18) . ?
Fe11 O2 1.938(18) . ?
Fe11 O3 1.962(19) 1_445 ?
Fe11 O6 2.05(2) . ?
Fe11 O4 2.09(2) . ?
Fe11 O7 2.14(3) . ?
Fe21 O9 1.957(18) . ?
Fe21 O10 1.958(17) . ?
Fe21 O8 1.970(18) . ?
Fe21 O11 2.04(3) . ?
Fe21 O12 2.05(3) . ?
Fe21 O13 2.09(3) . ?
Fe31 O14 1.92(2) . ?
Fe31 O15 1.954(18) 1_655 ?
Fe31 O17 1.97(2) 1_665 ?
Fe31 O22 2.02(3) . ?
Fe31 O18 2.07(3) . ?
Fe31 O23 2.08(3) 1_665 ?
Fe41 O16 1.946(16) . ?
Fe41 O19 1.95(2) . ?
Fe41 O24 1.972(16) . ?
Fe41 O21 2.03(2) . ?
Fe41 O20 2.08(3) . ?
Fe41 O25 2.09(3) . ?
Fe51 O26 1.917(18) 1_665 ?
Fe51 O27 1.917(17) . ?
Fe51 O40 1.960(19) . ?
Fe51 O28 2.02(2) . ?
Fe51 O29 2.07(3) 1_665 ?
Fe51 O41 2.09(3) . ?
Fe61 O42 1.903(18) . ?
Fe61 O30 1.921(19) 1_545 ?
Fe61 O31 1.927(15) 1_545 ?
Fe61 O45 2.05(3) . ?
Fe61 O44 2.07(2) . ?
Fe61 O43 2.14(2) . ?
Fe71 O32 1.897(16) . ?
Fe71 O46 1.915(18) . ?
Fe71 O33 1.94(2) . ?
Fe71 O35 2.07(3) . ?
Fe71 O34 2.07(3) . ?
Fe71 O1 2.08(2) . ?
Fe81 O37 1.907(18) . ?
Fe81 O36 1.912(19) . ?
Fe81 O48 1.94(2) . ?
Fe81 O47 2.02(3) . ?
Fe81 O39 2.04(2) . ?
Fe81 O38 2.08(2) . ?
P11 O5 1.516(17) . ?
P11 O32 1.518(15) . ?
P11 O26 1.545(16) . ?
P11 O8 1.554(16) . ?
P21 O37 1.513(16) . ?
P21 O27 1.518(16) . ?
P21 O31 1.537(14) . ?
P21 O19 1.537(16) . ?
P31 O2 1.512(15) . ?
P31 O9 1.522(16) . ?
P31 O17 1.540(17) . ?
P31 O42 1.543(16) . ?
P41 O15 1.508(17) . ?
P41 O36 1.520(17) . ?
P41 O46 1.535(16) . ?
P41 O30 1.542(16) . ?
P51 O40 1.509(16) . ?
P51 O3 1.513(16) . ?
P51 O16 1.520(15) . ?
P51 O14 1.533(17) . ?
P61 O24 1.502(15) . ?
P61 O33 1.513(17) . ?
P61 O48 1.528(18) . ?
P61 O10 1.530(16) . ?
S11 O39 1.464(18) . ?
S11 O50 1.48(2) . ?
S11 O49 1.49(2) . ?
S11 O51 1.49(2) . ?
S21 O54 1.47(2) . ?
S21 O53 1.48(2) . ?
S21 O6 1.48(2) . ?
S21 O52 1.498(19) . ?
Fe12 O102 1.89(3) . ?
Fe12 O56 1.89(3) . ?
Fe12 O58 1.97(3) . ?
Fe12 O59 2.06(3) . ?
Fe12 O60 2.11(3) . ?
Fe12 O61 2.12(3) . ?
Fe22 O62 1.90(3) . ?
Fe22 O57 1.95(3) 1_545 ?
Fe22 O65 1.98(4) . ?
Fe22 O64 1.99(3) 1_545 ?
Fe22 O63 2.02(5) . ?
Fe22 O66 2.04(3) 1_545 ?
Fe32 O67 1.88(4) . ?
Fe32 O68 1.94(3) . ?
Fe32 O55 1.96(3) . ?
Fe32 O70 2.02(4) . ?
Fe32 O69 2.03(4) . ?
Fe32 O71 2.10(4) . ?
Fe42 O72 1.88(3) . ?
Fe42 O91 1.93(3) 1_655 ?
Fe42 O75 1.95(3) . ?
Fe42 O74 2.05(5) . ?
Fe42 O77 2.11(3) . ?
Fe42 O76 2.13(4) 1_655 ?
Fe52 O79 1.86(3) . ?
Fe52 O78 1.88(3) 1_455 ?
Fe52 O81 1.96(3) . ?
Fe52 O80 2.04(3) . ?
Fe52 O83 2.11(4) . ?
Fe52 O82 2.14(3) . ?
Fe62 O84 1.86(3) . ?
Fe62 O85 1.90(3) . ?
Fe62 O86 1.92(4) . ?
Fe62 O88 2.01(4) . ?
Fe62 O87 2.02(3) . ?
Fe62 O89 2.06(2) . ?
Fe72 O90 1.87(3) . ?
Fe72 O92 1.92(3) . ?
Fe72 O73 1.94(3) 1_545 ?
Fe72 O93 2.02(4) . ?
Fe72 O94 2.11(3) . ?
Fe72 O95 2.22(4) . ?
Fe82 O96 1.85(2) . ?
Fe82 O97 1.91(3) . ?
Fe82 O98 1.95(3) . ?
Fe82 O99 1.99(4) . ?
Fe82 O100 2.06(4) . ?
Fe82 O101 2.09(3) . ?
P12 O92 1.51(2) . ?
P12 O55 1.52(2) . ?
P12 O97 1.54(2) . ?
P12 O86 1.54(2) . ?
P22 O98 1.52(2) . ?
P22 O78 1.52(2) . ?
P22 O84 1.53(2) . ?
P22 O75 1.55(2) . ?
P32 O91 1.53(2) . ?
P32 O58 1.53(2) . ?
P32 O81 1.53(2) . ?
P32 O67 1.53(3) . ?
P42 O90 1.50(2) . ?
P42 O62 1.51(2) . ?
P42 O85 1.52(2) . ?
P42 O72 1.56(2) . ?
P52 O96 1.52(2) . ?
P52 O68 1.52(2) . ?
P52 O56 1.52(2) . ?
P52 O57 1.53(2) . ?
P62 O73 1.51(2) . ?
P62 O79 1.51(2) . ?
P62 O64 1.53(2) . ?
P62 O102 1.54(2) . ?
S12 O104 1.47(2) . ?
S12 O103 1.47(2) . ?
S12 O89 1.48(2) . ?
S12 O105 1.49(2) . ?
S22 O106 1.46(2) . ?
S22 O107 1.47(2) . ?
S22 O108 1.48(2) . ?
S22 O59 1.49(2) . ?
OW1A OW1B 1.38(6) . ?
OW3A OW3B 1.38(11) . ?
OW2A OW2B 1.45(6) . ?
